data_2202306
loop_
_publ_author_name
'Dan Bostr\"om'
'Maria Claus\'en'
'Malin Sandstr\"om'

_publ_section_title
;
 Hexakis(dimethyl sulfoxide-\k<i>O</i>)aluminium(III) trichloride
;
_journal_issue 10
_journal_name_full 'Acta Crystallographica Section E'
_journal_page_first m934
_journal_page_last m935
_journal_paper_doi 10.1107/S1600536803020464
_journal_volume 59
_journal_year 2003
_chemical_formula_iupac '[Al (C2 H6 O1 S1)6] Cl3'
_chemical_formula_moiety 'C12 H36 Al O6 S6 3+ , 3Cl 1-'
_chemical_formula_sum 'C12 H36 Al Cl3 O6 S6'
_chemical_formula_weight 602.139
_chemical_name_systematic 'hexakisdimethylsulfoxidealuminium(III) trichloride'
_space_group_IT_number 148
_symmetry_cell_setting trigonal
_symmetry_space_group_name_Hall '-R 3'
_symmetry_space_group_name_H-M 'R -3 :H'
_atom_sites_solution_primary direct
_atom_sites_solution_secondary difmap
_cell_angle_alpha 90.00
_cell_angle_beta 90.00
_cell_angle_gamma 120.00
_cell_formula_units_Z 3
_cell_length_a 10.3760(6)
_cell_length_b 10.3760(6)
_cell_length_c 22.0210(12)
_cell_measurement_reflns_used 1340
_cell_measurement_temperature 150
_cell_measurement_theta_max 30.034
_cell_measurement_theta_min 2.952
_cell_volume 2053.2(2)
_computing_cell_refinement 'HKL SCALEPACK (Otwinowski & Minor, 1997)'
_computing_data_collection 'COLLECT (Nonius, 1999)'
_computing_data_reduction 'HKL DENZO (Otwinowski & Minor, 1997) and SCALEPACK'
_computing_molecular_graphics 'ATOMS (Dowty, 2000)'
_computing_publication_material 'SHELXL97 (Sheldrick, 1997) and local programs'
_computing_structure_refinement 'SHELXL97 (Sheldrick, 1997)'
_computing_structure_solution 'SIR97 (Altomare et al., 1999)'
_diffrn_ambient_temperature 150
_diffrn_measured_fraction_theta_full 0.998
_diffrn_measured_fraction_theta_max 0.998
_diffrn_measurement_device_type 'Nonius KappaCCD'
_diffrn_measurement_method '\f and \w'
_diffrn_radiation_monochromator graphite
_diffrn_radiation_type MoK\a
_diffrn_radiation_wavelength 0.71073
_diffrn_reflns_av_R_equivalents 0.0120
_diffrn_reflns_av_sigmaI/netI 0.0161
_diffrn_reflns_limit_h_max 12
_diffrn_reflns_limit_h_min -12
_diffrn_reflns_limit_k_max 14
_diffrn_reflns_limit_k_min -14
_diffrn_reflns_limit_l_max 30
_diffrn_reflns_limit_l_min -30
_diffrn_reflns_number 2680
_diffrn_reflns_theta_full 29.98
_diffrn_reflns_theta_max 29.98
_diffrn_reflns_theta_min 3.93
_diffrn_standards_number 0
_exptl_absorpt_coefficient_mu 0.849
_exptl_absorpt_correction_T_max 0.8832
_exptl_absorpt_correction_T_min 0.8158
_exptl_absorpt_correction_type multi-scan
_exptl_absorpt_process_details
;
(HKL SCALEPACK; Otwinowski & Minor, 1997)'
;
_exptl_crystal_colour colourless
_exptl_crystal_density_diffrn 1.461
_exptl_crystal_density_method 'not measured'
_exptl_crystal_description fragment
_exptl_crystal_F_000 948
_exptl_crystal_size_max 0.25
_exptl_crystal_size_mid 0.20
_exptl_crystal_size_min 0.15
_refine_diff_density_max 0.495
_refine_diff_density_min -0.432
_refine_ls_extinction_coef 0.0018(3)
_refine_ls_extinction_expression Fc^*^=kFc[1+0.001xFc^2^\l^3^/sin(2\q)]^-1/4^
_refine_ls_extinction_method SHELXL97
_refine_ls_goodness_of_fit_ref 1.109
_refine_ls_hydrogen_treatment constr
_refine_ls_matrix_type full
_refine_ls_number_parameters 44
_refine_ls_number_reflns 1340
_refine_ls_number_restraints 0
_refine_ls_restrained_S_all 1.109
_refine_ls_R_factor_all 0.0270
_refine_ls_R_factor_gt 0.0256
_refine_ls_shift/su_max 0.000
_refine_ls_shift/su_mean 0.000
_refine_ls_structure_factor_coef Fsqd
_refine_ls_weighting_details 'calc w = 1/[\s^2^(Fo^2^)+(0.0316P)^2^+2.3297P] where P = (Fo^2^+2Fc^2^)/3'
_refine_ls_weighting_scheme calc
_refine_ls_wR_factor_gt 0.0668
_refine_ls_wR_factor_ref 0.0678
_reflns_number_gt 1266
_reflns_number_total 1340
_reflns_threshold_expression I>2\s(I)
_cod_data_source_file br6120.cif
_cod_data_source_block I
_cod_depositor_comments
;
The following automatic conversions were performed:
'_geom_bond_publ_flag' value 'Y' changed to 'y' according to
'/home/saulius/struct/CIF-dictionaries/cif_core.dic' dictionary named
'cif_core.dic' version 2.4.1 from 2010-06-29 (4 times).

Automatic conversion script
Id: cif_fix_enum 1527 2010-12-29 10:47:43Z saulius 

The following automatic conversions were performed:

'_geom_bond_publ_flag' value 'Y' changed to 'y' according to
/home/saulius/struct/CIF-dictionaries/cif_core.dic dictionary named
'cif_core.dic' version 2.4.1 from 2010-06-29 (4
times).

'_geom_angle_publ_flag' value 'Y' changed to 'y' according
to /home/saulius/struct/CIF-dictionaries/cif_core.dic dictionary
named 'cif_core.dic' version 2.4.1 from 2010-06-29 (2 times).

Automatic conversion script
Id: cif_fix_values 1715 2011-07-08 13:25:40Z adriana 
;
_cod_original_sg_symbol_H-M 'R -3'
_cod_original_formula_sum 'C12 H36 Al Cl3 O6 S6 '
_cod_database_code 2202306

loop_
_symmetry_equiv_pos_as_xyz
'x, y, z'
'-y, x-y, z'
'-x+y, -x, z'
'x+2/3, y+1/3, z+1/3'
'-y+2/3, x-y+1/3, z+1/3'
'-x+y+2/3, -x+1/3, z+1/3'
'x+1/3, y+2/3, z+2/3'
'-y+1/3, x-y+2/3, z+2/3'
'-x+y+1/3, -x+2/3, z+2/3'
'-x, -y, -z'
'y, -x+y, -z'
'x-y, x, -z'
'-x+2/3, -y+1/3, -z+1/3'
'y+2/3, -x+y+1/3, -z+1/3'
'x-y+2/3, x+1/3, -z+1/3'
'-x+1/3, -y+2/3, -z+2/3'
'y+1/3, -x+y+2/3, -z+2/3'
'x-y+1/3, x+2/3, -z+2/3'

loop_
_atom_site_label
_atom_site_fract_x
_atom_site_fract_y
_atom_site_fract_z
_atom_site_U_iso_or_equiv
_atom_site_adp_type
_atom_site_calc_flag
_atom_site_refinement_flags
_atom_site_occupancy
_atom_site_disorder_assembly
_atom_site_disorder_group
_atom_site_type_symbol
Cl1 0.0000 0.0000 0.0000 0.02766(17) Uani d S 1 . . Cl
Cl2 0.0000 0.0000 0.2509 0.03096(14) Uani d S 1 . . Cl
C1 0.24971(17) 0.24361(15) 0.12848(6) 0.0321(3) Uani d . 1 . . C
H1A 0.1855 0.1497 0.1093 0.039 Uiso d R 1 . . H
H1B 0.2216 0.2394 0.1703 0.039 Uiso d R 1 . . H
H1C 0.3508 0.2647 0.1262 0.039 Uiso d R 1 . . H
C2 0.30666(14) 0.37757(14) 0.01919(6) 0.0271(3) Uani d . 1 . . C
H2A 0.3154 0.4569 -0.0061 0.032 Uiso d R 1 . . H
H2B 0.2411 0.2837 0.0003 0.032 Uiso d R 1 . . H
H2C 0.4030 0.3874 0.0246 0.032 Uiso d R 1 . . H
S 0.23359(3) 0.38616(3) 0.090813(13) 0.01964(11) Uani d . 1 . . S
Al 0.3333 0.6667 0.1667 0.01667(17) Uani d S 1 . . Al
O 0.35982(9) 0.53114(9) 0.11850(4) 0.02161(18) Uani d . 1 . . O

loop_
_atom_site_aniso_label
_atom_site_aniso_U_11
_atom_site_aniso_U_22
_atom_site_aniso_U_33
_atom_site_aniso_U_12
_atom_site_aniso_U_13
_atom_site_aniso_U_23
Cl1 0.0216(3) 0.022 0.0398(4) 0.011 0.000 0.000
Cl2 0.0334(3) 0.033 0.0260(3) 0.017 0.000 0.000
C1 0.0406(7) 0.0220(6) 0.0334(7) 0.0154(5) 0.0013(5) 0.0055(5)
C2 0.0277(6) 0.0240(6) 0.0246(6) 0.0094(5) 0.0027(4) -0.0024(4)
S 0.01714(15) 0.01628(14) 0.02438(16) 0.00753(10) 0.00040(9) -0.00070(9)
Al 0.0149(2) 0.0149(2) 0.0201(4) 0.00747(11) 0.000 0.000
O 0.0181(4) 0.0184(4) 0.0278(4) 0.0088(3) -0.0010(3) -0.0051(3)

loop_
_atom_type_symbol
_atom_type_description
_atom_type_scat_dispersion_real
_atom_type_scat_dispersion_imag
_atom_type_scat_source
C C 0.0033 0.0016 'International Tables Vol C Tables 4.2.6.8 and 6.1.1.4'
H H 0.0000 0.0000 'International Tables Vol C Tables 4.2.6.8 and 6.1.1.4'
S S 0.1246 0.1234 'International Tables Vol C Tables 4.2.6.8 and 6.1.1.4'
O O 0.0106 0.0060 'International Tables Vol C Tables 4.2.6.8 and 6.1.1.4'
Al Al 0.0645 0.0514 'International Tables Vol C Tables 4.2.6.8 and 6.1.1.4'
Cl Cl 0.1484 0.1585 'International Tables Vol C Tables 4.2.6.8 and 6.1.1.4'

loop_
_geom_angle_atom_site_label_1
_geom_angle_atom_site_label_2
_geom_angle_atom_site_label_3
_geom_angle_site_symmetry_1
_geom_angle_site_symmetry_3
_geom_angle
_geom_angle_publ_flag
S C1 H1A . . 109.5 ?
S C1 H1B . . 109.5 ?
H1A C1 H1B . . 109.5 ?
S C1 H1C . . 109.5 ?
H1A C1 H1C . . 109.5 ?
H1B C1 H1C . . 109.5 ?
S C2 H2A . . 109.5 ?
S C2 H2B . . 109.5 ?
H2A C2 H2B . . 109.5 ?
S C2 H2C . . 109.5 ?
H2A C2 H2C . . 109.5 ?
H2B C2 H2C . . 109.5 ?
O S C2 . . 102.99(5) ?
O S C1 . . 103.89(6) ?
C2 S C1 . . 98.81(6) ?
O Al O 3_565 15 180.0 ?
O Al O 3_565 2_665 91.52(4) ?
O Al O 15 2_665 88.48(4) ?
O Al O 3_565 14_455 88.48(4) ?
O Al O 15 14_455 91.52(4) ?
O Al O 2_665 14_455 180.0 ?
O Al O 3_565 . 91.52(4) ?
O Al O 15 . 88.48(4) y
O Al O 2_665 . 91.52(4) y
O Al O 14_455 . 88.48(4) ?
O Al O 3_565 13_565 88.48(4) ?
O Al O 15 13_565 91.52(4) ?
O Al O 2_665 13_565 88.48(4) ?
O Al O 14_455 13_565 91.52(4) ?
O Al O . 13_565 180.0 ?
S O Al . . 125.42(5) ?

loop_
_geom_bond_atom_site_label_1
_geom_bond_atom_site_label_2
_geom_bond_site_symmetry_2
_geom_bond_distance
_geom_bond_publ_flag
C1 S . 1.7751(13) y
C1 H1A . 0.9600 ?
C1 H1B . 0.9599 ?
C1 H1C . 0.9601 ?
C2 S . 1.7715(12) y
C2 H2A . 0.9600 ?
C2 H2B . 0.9599 ?
C2 H2C . 0.9600 ?
S O . 1.5427(8) y
Al O 3_565 1.8880(8) ?
Al O 15 1.8880(8) ?
Al O 2_665 1.8880(8) ?
Al O 14_455 1.8880(8) ?
Al O . 1.8880(8) y
Al O 13_565 1.8880(8) ?
